data_1575796
loop_
_publ_author_name
'Zulqarnain, Muhammad'
'Wei, Zheng'
'Hollo, Marcell'
'Dunn, Kathleen A.'
'Dikarev, Evgeny V.'

_publ_section_title
;
 Molecular precursor synthesis of the
 Rh<sub>2</sub>O<sub>3</sub>/Fe<sub>2</sub>O<sub>3</sub> spherical
 architecture for enhanced acidic HER activity and durability.
;
_journal_issue 40
_journal_name_full 'Chemical science'
_journal_page_first 18695
_journal_page_last 18704
_journal_paper_doi 10.1039/d5sc04912a
_journal_volume 16
_journal_year 2025
_chemical_formula_moiety 'C15 H21 O6 Rh'
_chemical_formula_sum 'C15 H21 O6 Rh'
_chemical_formula_weight 400.23
_space_group_crystal_system monoclinic
_space_group_IT_number 14
_space_group_name_Hall '-P 2ybc'
_space_group_name_H-M_alt 'P 1 21/c 1'
_atom_sites_solution_hydrogens geom
_atom_sites_solution_primary dual
_atom_sites_solution_secondary difmap
_audit_creation_date 2025-05-30
_audit_creation_method
;
Olex2 1.5-ac7-014
(compiled 2025.02.27 svn.r6f4c0eaf for Rigaku Oxford Diffraction, GUI svn.r7171)
;
_audit_update_record
;
2025-06-30 deposited with the CCDC.	2025-09-04 downloaded from the CCDC.
;
_cell_angle_alpha 90
_cell_angle_beta 98.865(2)
_cell_angle_gamma 90
_cell_formula_units_Z 4
_cell_length_a 13.6520(3)
_cell_length_b 7.41605(15)
_cell_length_c 16.2743(4)
_cell_measurement_reflns_used 19775
_cell_measurement_temperature 100.00(10)
_cell_measurement_theta_max 32.3210
_cell_measurement_theta_min 2.5320
_cell_volume 1627.99(6)
_computing_cell_refinement 'CrysAlisPro 1.171.44.112a (Rigaku OD, 2025)'
_computing_data_collection 'CrysAlisPro 1.171.44.112a (Rigaku OD, 2025)'
_computing_data_reduction 'CrysAlisPro 1.171.44.112a (Rigaku OD, 2025)'
_computing_molecular_graphics 'Olex2 1.5-ac7-014 (Dolomanov et al., 2009)'
_computing_publication_material 'Olex2 1.5-ac7-014 (Dolomanov et al., 2009)'
_computing_structure_refinement 'SHELXL 2019/3 (Sheldrick, 2015b)'
_computing_structure_solution 'SHELXT 2018/2 (Sheldrick, 2015a)'
_diffrn_ambient_environment N~2~
_diffrn_ambient_temperature 100.00(10)
_diffrn_detector 'Hybrid Pixel Array Detector'
_diffrn_detector_area_resol_mean 10.0000
_diffrn_detector_type HyPix
_diffrn_measured_fraction_theta_full 1.000
_diffrn_measured_fraction_theta_max 0.858
_diffrn_measurement_details
;
List of Runs (angles in degrees, time in seconds):

  # Type    Start    End  Width  t~exp~   \w     \q     \k     \f   Frames
#--------------------------------------------------------------------------
  1  \w     -5.00  87.00   0.50   25.00    --   11.26  34.00 120.00  184
  2  \w    -64.00  18.00   0.50   25.00    --   11.26 -34.00 -36.00  164
  3  \w    -23.00  26.00   0.50   25.00    --   -9.86 -99.00-150.00   98
  4  \w    -65.00   5.00   0.50   25.00    --   11.26 -19.00 -30.00  140
  5  \w    -23.00  47.00   0.50   25.00    --   11.26 -99.00 -60.00  140
  6  \w    -23.00  26.00   0.50   25.00    --   -9.86 -99.00 -60.00   98
  7  \w    -65.00 -40.00   0.50   25.00    --   11.26 -19.00  30.00   50
  8  \w    -23.00  47.00   0.50   25.00    --   11.26 -99.00 150.00  140
;
_diffrn_measurement_device 'four-circle diffractometer'
_diffrn_measurement_device_type 'XtaLAB Synergy, Dualflex, HyPix'
_diffrn_measurement_method '\w scans'
_diffrn_orient_matrix_type 'CrysAlisPro convention (1999,Acta A55,543-557)'
_diffrn_orient_matrix_UB_11 -0.0494204000
_diffrn_orient_matrix_UB_12 0.0307190000
_diffrn_orient_matrix_UB_13 -0.0114250000
_diffrn_orient_matrix_UB_21 0.0112707000
_diffrn_orient_matrix_UB_22 0.0278344000
_diffrn_orient_matrix_UB_23 -0.0391838000
_diffrn_orient_matrix_UB_31 -0.0139943000
_diffrn_orient_matrix_UB_32 -0.0861694000
_diffrn_orient_matrix_UB_33 -0.0167509000
_diffrn_radiation_monochromator mirror
_diffrn_radiation_probe x-ray
_diffrn_radiation_type 'Mo K\a'
_diffrn_radiation_wavelength 0.71073
_diffrn_reflns_av_R_equivalents 0.0215
_diffrn_reflns_av_unetI/netI 0.0172
_diffrn_reflns_Laue_measured_fraction_full 1.000
_diffrn_reflns_Laue_measured_fraction_max 0.858
_diffrn_reflns_limit_h_max 19
_diffrn_reflns_limit_h_min -18
_diffrn_reflns_limit_k_max 10
_diffrn_reflns_limit_k_min -11
_diffrn_reflns_limit_l_max 21
_diffrn_reflns_limit_l_min -24
_diffrn_reflns_number 26471
_diffrn_reflns_point_group_measured_fraction_full 1.000
_diffrn_reflns_point_group_measured_fraction_max 0.858
_diffrn_reflns_theta_full 25.242
_diffrn_reflns_theta_max 32.169
_diffrn_reflns_theta_min 2.533
_diffrn_source 'micro-focus sealed X-ray tube'
_diffrn_source_type 'PhotonJet (Mo) X-ray Source'
_exptl_absorpt_coefficient_mu 1.074
_exptl_absorpt_correction_T_max 1.00000
_exptl_absorpt_correction_T_min 0.97455
_exptl_absorpt_correction_type multi-scan
_exptl_absorpt_process_details
;
CrysAlisPro 1.171.44.112a (Rigaku Oxford Diffraction, 2025)
Empirical absorption correction using spherical harmonics,
implemented in SCALE3 ABSPACK scaling algorithm.
;
_exptl_crystal_colour yellow
_exptl_crystal_colour_primary yellow
_exptl_crystal_density_diffrn 1.633
_exptl_crystal_description block
_exptl_crystal_F_000 816
_exptl_crystal_size_max 0.1
_exptl_crystal_size_mid 0.08
_exptl_crystal_size_min 0.06
_refine_diff_density_max 0.472
_refine_diff_density_min -1.467
_refine_diff_density_rms 0.065
_refine_ls_extinction_method none
_refine_ls_goodness_of_fit_ref 1.051
_refine_ls_hydrogen_treatment constr
_refine_ls_matrix_type full
_refine_ls_number_parameters 271
_refine_ls_number_reflns 4915
_refine_ls_number_restraints 203
_refine_ls_restrained_S_all 1.037
_refine_ls_R_factor_all 0.0258
_refine_ls_R_factor_gt 0.0214
_refine_ls_shift/su_max 0.002
_refine_ls_shift/su_mean 0.000
_refine_ls_structure_factor_coef Fsqd
_refine_ls_weighting_details 'w=1/[\s^2^(Fo^2^)+(0.0225P)^2^+0.9722P] where P=(Fo^2^+2Fc^2^)/3'
_refine_ls_weighting_scheme calc
_refine_ls_wR_factor_gt 0.0502
_refine_ls_wR_factor_ref 0.0523
_reflns_Friedel_coverage 0.000
_reflns_number_gt 4415
_reflns_number_total 4915
_reflns_threshold_expression 'I > 2\s(I)'
_cod_data_source_file d5sc04912a2.cif
_cod_data_source_block Rh(acac)3
_cod_depositor_comments 'Adding full bibliography for 1575793--1575796.cif.'
_cod_original_cell_volume 1628.00(6)
_cod_original_sg_symbol_H-M 'P 21/c'
_cod_database_code 1575796
_shelx_shelxl_version_number 2019/3
_shelx_space_group_comment
;
The symmetry employed for this shelxl refinement is uniquely defined
by the following loop, which should always be used as a source of
symmetry information in preference to the above space-group names.
They are only intended as comments.
;
_shelx_estimated_absorpt_t_max 0.938
_shelx_estimated_absorpt_t_min 0.900
_diffrn_oxdiff_digest_od_ed
;

;
_olex2_refinement_description
;
1. Fixed Uiso
 At 1.2 times of:
  All C(H) groups
 At 1.5 times of:
  All C(H,H,H) groups
2. Restrained distances
 Rh1-O3 \\sim Rh1-O3X
 with sigma of 0.02
 Rh1-O4 \\sim Rh1-O4X
 with sigma of 0.02
 O3-C7 \\sim O3X-C7X
 with sigma of 0.02
 O4-C9 \\sim O4X-C9X
 with sigma of 0.02
 C9-C8 \\sim C9X-C8X
 with sigma of 0.02
 C9-C10 \\sim C9X-C10X
 with sigma of 0.02
 C7-C8 \\sim C7X-C8X
 with sigma of 0.02
 C7-C6 \\sim C7X-C6X
 with sigma of 0.02
 Rh1-C9 \\sim Rh1-C9X
 with sigma of 0.04
 Rh1-C7 \\sim Rh1-C7X
 with sigma of 0.04
 O3-C8 \\sim O3X-C8X
 with sigma of 0.04
 O3-C6 \\sim O3X-C6X
 with sigma of 0.04
 O4-C8 \\sim O4X-C8X
 with sigma of 0.04
 O4-C10 \\sim O4X-C10X
 with sigma of 0.04
 C9-C7 \\sim C9X-C7X
 with sigma of 0.04
 C8-C10 \\sim C8X-C10X
 with sigma of 0.04
 C8-C6 \\sim C8X-C6X
 with sigma of 0.04
3. Uiso/Uaniso restraints and constraints
O3 \\sim O4 \\sim C9 \\sim C7 \\sim C8 \\sim C10 \\sim C6 \\sim C6X \\sim C7X
\\sim O3X \\sim O4X \\sim C9X \\sim C8X \\sim C10X: within 2A with sigma of
0.01 and sigma for terminal atoms of 0.02 within 2A
4. Others
 Sof(C6X)=Sof(H6XA)=Sof(H6XB)=Sof(H6XC)=Sof(C7X)=Sof(O3X)=Sof(O4X)=Sof(C9X)=
 Sof(C8X)=Sof(H8X)=Sof(C10X)=Sof(H10D)=Sof(H10E)=Sof(H10F)=1-FVAR(1)
 Sof(O3)=Sof(O4)=Sof(C9)=Sof(C7)=Sof(C8)=Sof(H8)=Sof(C10)=Sof(H10A)=Sof(H10B)=
 Sof(H10C)=Sof(C6)=Sof(H6A)=Sof(H6B)=Sof(H6C)=FVAR(1)
5.a Aromatic/amide H refined with riding coordinates:
 C13(H13), C3(H3), C8(H8), C8X(H8X)
5.b Idealised Me refined as rotating group:
 C1(H1A,H1B,H1C), C11(H11A,H11B,H11C), C15(H15A,H15B,H15C), C5(H5A,H5B,H5C),
 C10(H10A,H10B,H10C), C6(H6A,H6B,H6C), C6X(H6XA,H6XB,H6XC), C10X(H10D,H10E,H10F)
;
_olex2_submission_special_instructions 'No special instructions were received'
_oxdiff_exptl_absorpt_empirical_details
;
Empirical correction (ABSPACK) includes:
- Absorption correction using spherical harmonics
- Frame scaling
;
_oxdiff_exptl_absorpt_empirical_full_max 1.123
_oxdiff_exptl_absorpt_empirical_full_min 0.923

loop_
_space_group_symop_operation_xyz
'x, y, z'
'-x, y+1/2, -z+1/2'
'-x, -y, -z'
'x, -y-1/2, z-1/2'

loop_
_atom_site_label
_atom_site_type_symbol
_atom_site_fract_x
_atom_site_fract_y
_atom_site_fract_z
_atom_site_U_iso_or_equiv
_atom_site_adp_type
_atom_site_occupancy
_atom_site_site_symmetry_order
_atom_site_calc_flag
_atom_site_refinement_flags_posn
_atom_site_refinement_flags_adp
_atom_site_refinement_flags_occupancy
_atom_site_disorder_assembly
_atom_site_disorder_group
Rh1 Rh 0.26188(2) 0.73198(2) 0.53250(2) 0.01935(4) Uani 1 1 d D . . . .
O5 O 0.28823(7) 0.98057(15) 0.57724(6) 0.0229(2) Uani 1 1 d . . . . .
O1 O 0.12719(7) 0.81625(14) 0.48043(6) 0.01953(19) Uani 1 1 d . . . . .
O2 O 0.24647(8) 0.48321(15) 0.48428(6) 0.0262(2) Uani 1 1 d . . . . .
O6 O 0.19996(8) 0.64160(14) 0.62817(6) 0.0227(2) Uani 1 1 d . . . . .
O3 O 0.3118(4) 0.8361(6) 0.4308(4) 0.0174(8) Uani 0.549(4) 1 d D U P A 1
O4 O 0.3988(3) 0.6797(5) 0.5913(3) 0.0187(7) Uani 0.549(4) 1 d D U P A 1
C2 C 0.06342(10) 0.70907(19) 0.44111(9) 0.0190(2) Uani 1 1 d . . . . .
C12 C 0.26753(10) 1.0283(2) 0.64814(9) 0.0210(3) Uani 1 1 d . . . . .
C14 C 0.19227(10) 0.74128(19) 0.69087(9) 0.0195(3) Uani 1 1 d . . . . .
C4 C 0.16567(11) 0.4292(2) 0.44111(9) 0.0231(3) Uani 1 1 d . . . . .
C1 C -0.03603(10) 0.7935(2) 0.41134(10) 0.0259(3) Uani 1 1 d . . . . .
H1A H -0.053204 0.875816 0.454015 0.039 Uiso 1 1 calc R U . . .
H1B H -0.086475 0.698808 0.400693 0.039 Uiso 1 1 calc R U . . .
H1C H -0.033134 0.860729 0.359936 0.039 Uiso 1 1 calc R U . . .
C13 C 0.22422(10) 0.9199(2) 0.70297(9) 0.0222(3) Uani 1 1 d . . . . .
H13 H 0.215490 0.973654 0.754326 0.027 Uiso 1 1 calc R U . . .
C3 C 0.07837(11) 0.5285(2) 0.42170(9) 0.0224(3) Uani 1 1 d . . . . .
H3 H 0.023003 0.466567 0.392035 0.027 Uiso 1 1 calc R U . . .
C11 C 0.29389(12) 1.2210(2) 0.67047(10) 0.0280(3) Uani 1 1 d . . . . .
H11A H 0.365623 1.230900 0.688150 0.042 Uiso 1 1 calc R U . . .
H11B H 0.259231 1.259400 0.715929 0.042 Uiso 1 1 calc R U . . .
H11C H 0.273985 1.298109 0.621872 0.042 Uiso 1 1 calc R U . . .
C15 C 0.14196(12) 0.6525(2) 0.75659(9) 0.0264(3) Uani 1 1 d . . . . .
H15A H 0.124256 0.528298 0.739888 0.040 Uiso 1 1 calc R U . . .
H15B H 0.081822 0.719810 0.762979 0.040 Uiso 1 1 calc R U . . .
H15C H 0.187120 0.651706 0.809597 0.040 Uiso 1 1 calc R U . . .
C5 C 0.16940(15) 0.2395(2) 0.40853(11) 0.0329(4) Uani 1 1 d . . . . .
H5A H 0.205567 0.238475 0.360983 0.049 Uiso 1 1 calc R U . . .
H5B H 0.101762 0.195329 0.390928 0.049 Uiso 1 1 calc R U . . .
H5C H 0.203295 0.161277 0.452497 0.049 Uiso 1 1 calc R U . . .
C9 C 0.4775(2) 0.7217(5) 0.56247(18) 0.0207(6) Uani 0.549(4) 1 d D U P A 1
C7 C 0.4041(2) 0.8527(6) 0.42570(18) 0.0217(6) Uani 0.549(4) 1 d D U P A 1
C8 C 0.4833(2) 0.8064(6) 0.48683(19) 0.0275(7) Uani 0.549(4) 1 d D U P A 1
H8 H 0.547820 0.835430 0.475819 0.033 Uiso 0.549(4) 1 calc R U P A 1
C10 C 0.5731(2) 0.6784(6) 0.6191(2) 0.0315(8) Uani 0.549(4) 1 d D U P A 1
H10A H 0.604883 0.790648 0.641036 0.047 Uiso 0.549(4) 1 calc R U P A 1
H10B H 0.617679 0.613289 0.587688 0.047 Uiso 0.549(4) 1 calc R U P A 1
H10C H 0.558813 0.603196 0.665330 0.047 Uiso 0.549(4) 1 calc R U P A 1
C6 C 0.4244(2) 0.9324(6) 0.3447(2) 0.0364(9) Uani 0.549(4) 1 d D U P A 1
H6A H 0.416456 0.839043 0.301589 0.055 Uiso 0.549(4) 1 calc R U P A 1
H6B H 0.492358 0.979190 0.351817 0.055 Uiso 0.549(4) 1 calc R U P A 1
H6C H 0.377674 1.030892 0.328097 0.055 Uiso 0.549(4) 1 calc R U P A 1
C6X C 0.4436(3) 0.8252(6) 0.3496(2) 0.0295(9) Uani 0.451(4) 1 d D U P A 2
H6D H 0.461643 0.718338 0.319757 0.044 Uiso 0.451(4) 1 calc R U P A 2
H6E H 0.500775 0.906311 0.360600 0.044 Uiso 0.451(4) 1 calc R U P A 2
H6F H 0.388451 0.887777 0.315569 0.044 Uiso 0.451(4) 1 calc R U P A 2
C7X C 0.4127(3) 0.7681(6) 0.4310(2) 0.0210(7) Uani 0.451(4) 1 d D U P A 2
O3X O 0.3193(5) 0.7865(8) 0.4318(5) 0.0194(10) Uani 0.451(4) 1 d D U P A 2
O4X O 0.3851(3) 0.6271(6) 0.5988(3) 0.0185(8) Uani 0.451(4) 1 d D U P A 2
C9X C 0.4674(2) 0.6356(6) 0.5718(2) 0.0210(7) Uani 0.451(4) 1 d D U P A 2
C8X C 0.4833(2) 0.7011(6) 0.4947(2) 0.0229(8) Uani 0.451(4) 1 d D U P A 2
H8X H 0.549902 0.699996 0.484323 0.027 Uiso 0.451(4) 1 calc R U P A 2
C10X C 0.5540(3) 0.5677(6) 0.6332(2) 0.0292(9) Uani 0.451(4) 1 d D U P A 2
H10D H 0.572939 0.659405 0.676051 0.044 Uiso 0.451(4) 1 calc R U P A 2
H10E H 0.610203 0.543059 0.604025 0.044 Uiso 0.451(4) 1 calc R U P A 2
H10F H 0.534879 0.456681 0.659270 0.044 Uiso 0.451(4) 1 calc R U P A 2

loop_
_atom_site_aniso_label
_atom_site_aniso_U_11
_atom_site_aniso_U_22
_atom_site_aniso_U_33
_atom_site_aniso_U_23
_atom_site_aniso_U_13
_atom_site_aniso_U_12
Rh1 0.01430(6) 0.03229(7) 0.01145(6) -0.00146(4) 0.00199(4) 0.00660(4)
O5 0.0180(4) 0.0342(6) 0.0159(5) -0.0003(4) 0.0015(4) -0.0006(4)
O1 0.0145(4) 0.0252(5) 0.0189(5) 0.0021(4) 0.0025(4) 0.0027(4)
O2 0.0279(5) 0.0352(6) 0.0147(5) -0.0031(4) 0.0010(4) 0.0134(4)
O6 0.0301(5) 0.0248(5) 0.0139(5) 0.0008(4) 0.0058(4) 0.0067(4)
O3 0.0148(11) 0.022(2) 0.0164(11) -0.0025(15) 0.0043(8) 0.0024(13)
O4 0.0206(14) 0.0173(17) 0.0171(12) -0.0012(12) -0.0005(9) 0.0050(11)
C2 0.0142(6) 0.0292(7) 0.0146(6) 0.0038(5) 0.0051(5) 0.0006(5)
C12 0.0139(6) 0.0306(7) 0.0161(6) -0.0010(5) -0.0047(5) 0.0035(5)
C14 0.0174(6) 0.0284(7) 0.0122(6) 0.0013(5) 0.0003(5) 0.0083(5)
C4 0.0315(7) 0.0276(7) 0.0109(6) 0.0023(5) 0.0058(5) 0.0049(6)
C1 0.0148(6) 0.0363(8) 0.0259(8) 0.0000(6) 0.0013(5) 0.0036(5)
C13 0.0221(6) 0.0309(7) 0.0130(6) -0.0026(5) 0.0010(5) 0.0042(5)
C3 0.0219(6) 0.0281(7) 0.0176(6) 0.0017(5) 0.0042(5) -0.0012(5)
C11 0.0250(7) 0.0333(8) 0.0225(7) -0.0015(6) -0.0061(6) -0.0018(6)
C15 0.0318(8) 0.0328(8) 0.0156(7) 0.0019(5) 0.0068(6) 0.0036(6)
C5 0.0498(11) 0.0281(8) 0.0209(8) -0.0007(6) 0.0054(7) 0.0087(7)
C9 0.0147(11) 0.0244(15) 0.0221(13) -0.0031(12) -0.0002(9) 0.0062(11)
C7 0.0183(12) 0.0242(16) 0.0233(13) 0.0021(12) 0.0047(9) 0.0014(12)
C8 0.0164(12) 0.0366(19) 0.0302(15) 0.0046(12) 0.0057(10) 0.0010(11)
C10 0.0184(13) 0.045(2) 0.0287(16) -0.0020(13) -0.0046(11) 0.0095(13)
C6 0.0251(15) 0.051(2) 0.0346(17) 0.0168(16) 0.0092(12) -0.0020(14)
C6X 0.0309(18) 0.033(2) 0.0285(19) -0.0102(16) 0.0168(15) -0.0122(16)
C7X 0.0214(15) 0.0215(18) 0.0224(16) -0.0084(14) 0.0108(12) -0.0048(14)
O3X 0.0186(17) 0.025(3) 0.0158(14) -0.005(2) 0.0063(12) -0.0013(18)
O4X 0.0152(14) 0.021(2) 0.0186(15) -0.0022(15) -0.0005(11) 0.0036(13)
C9X 0.0170(14) 0.0230(18) 0.0226(16) -0.0104(14) 0.0012(11) 0.0012(13)
C8X 0.0114(12) 0.029(2) 0.0292(17) -0.0096(14) 0.0052(11) -0.0023(12)
C10X 0.0186(15) 0.036(2) 0.0301(19) -0.0143(15) -0.0062(13) 0.0059(14)

loop_
_atom_type_symbol
_atom_type_description
_atom_type_scat_dispersion_real
_atom_type_scat_dispersion_imag
_atom_type_scat_source
C C 0.0033 0.0016 'International Tables Vol C Tables 4.2.6.8 and 6.1.1.4'
H H 0.0000 0.0000 'International Tables Vol C Tables 4.2.6.8 and 6.1.1.4'
O O 0.0106 0.0060 'International Tables Vol C Tables 4.2.6.8 and 6.1.1.4'
Rh Rh -1.1178 0.9187 'International Tables Vol C Tables 4.2.6.8 and 6.1.1.4'

loop_
_geom_angle_atom_site_label_1
_geom_angle_atom_site_label_2
_geom_angle_atom_site_label_3
_geom_angle
_geom_angle_site_symmetry_1
_geom_angle_site_symmetry_3
_geom_angle_publ_flag
O5 Rh1 O1 88.18(4) . . ?
O5 Rh1 O2 175.20(4) . . ?
O5 Rh1 O6 95.73(4) . . ?
O5 Rh1 O3 83.22(15) . . ?
O5 Rh1 O4 84.36(12) . . ?
O5 Rh1 O4X 94.16(15) . . ?
O1 Rh1 O2 95.02(4) . . ?
O1 Rh1 O3 86.47(16) . . ?
O1 Rh1 O4 172.51(12) . . ?
O1 Rh1 O4X 170.39(13) . . ?
O2 Rh1 O3 93.39(15) . . ?
O2 Rh1 O4X 83.27(15) . . ?
O6 Rh1 O1 87.90(4) . . ?
O6 Rh1 O2 87.98(4) . . ?
O6 Rh1 O3 174.30(15) . . ?
O6 Rh1 O4 92.20(12) . . ?
O6 Rh1 O4X 82.60(14) . . ?
O4 Rh1 O2 92.46(12) . . ?
O4 Rh1 O3 93.3(2) . . ?
O3X Rh1 O5 92.37(19) . . ?
O3X Rh1 O1 92.4(2) . . ?
O3X Rh1 O2 83.93(19) . . ?
O3X Rh1 O6 171.90(19) . . ?
O3X Rh1 O4X 96.8(2) . . ?
C12 O5 Rh1 122.17(10) . . ?
C2 O1 Rh1 121.94(9) . . ?
C4 O2 Rh1 122.27(9) . . ?
C14 O6 Rh1 121.66(10) . . ?
C7 O3 Rh1 123.0(4) . . ?
C9 O4 Rh1 123.6(3) . . ?
O1 C2 C1 114.47(13) . . ?
O1 C2 C3 126.73(13) . . ?
C3 C2 C1 118.77(13) . . ?
O5 C12 C13 126.20(14) . . ?
O5 C12 C11 113.74(13) . . ?
C13 C12 C11 120.06(13) . . ?
O6 C14 C13 126.74(14) . . ?
O6 C14 C15 114.60(13) . . ?
C13 C14 C15 118.66(13) . . ?
O2 C4 C3 126.46(14) . . ?
O2 C4 C5 114.40(14) . . ?
C3 C4 C5 119.14(14) . . ?
C2 C1 H1A 109.5 . . ?
C2 C1 H1B 109.5 . . ?
C2 C1 H1C 109.5 . . ?
H1A C1 H1B 109.5 . . ?
H1A C1 H1C 109.5 . . ?
H1B C1 H1C 109.5 . . ?
C12 C13 C14 127.43(13) . . ?
C12 C13 H13 116.3 . . ?
C14 C13 H13 116.3 . . ?
C2 C3 H3 116.4 . . ?
C4 C3 C2 127.12(14) . . ?
C4 C3 H3 116.4 . . ?
C12 C11 H11A 109.5 . . ?
C12 C11 H11B 109.5 . . ?
C12 C11 H11C 109.5 . . ?
H11A C11 H11B 109.5 . . ?
H11A C11 H11C 109.5 . . ?
H11B C11 H11C 109.5 . . ?
C14 C15 H15A 109.5 . . ?
C14 C15 H15B 109.5 . . ?
C14 C15 H15C 109.5 . . ?
H15A C15 H15B 109.5 . . ?
H15A C15 H15C 109.5 . . ?
H15B C15 H15C 109.5 . . ?
C4 C5 H5A 109.5 . . ?
C4 C5 H5B 109.5 . . ?
C4 C5 H5C 109.5 . . ?
H5A C5 H5B 109.5 . . ?
H5A C5 H5C 109.5 . . ?
H5B C5 H5C 109.5 . . ?
O4 C9 C8 126.9(3) . . ?
O4 C9 C10 114.9(3) . . ?
C8 C9 C10 118.2(3) . . ?
O3 C7 C8 126.3(4) . . ?
O3 C7 C6 114.2(4) . . ?
C8 C7 C6 119.5(3) . . ?
C9 C8 H8 116.7 . . ?
C7 C8 C9 126.7(3) . . ?
C7 C8 H8 116.7 . . ?
C9 C10 H10A 109.5 . . ?
C9 C10 H10B 109.5 . . ?
C9 C10 H10C 109.5 . . ?
H10A C10 H10B 109.5 . . ?
H10A C10 H10C 109.5 . . ?
H10B C10 H10C 109.5 . . ?
C7 C6 H6A 109.5 . . ?
C7 C6 H6B 109.5 . . ?
C7 C6 H6C 109.5 . . ?
H6A C6 H6B 109.5 . . ?
H6A C6 H6C 109.5 . . ?
H6B C6 H6C 109.5 . . ?
H6D C6X H6E 109.5 . . ?
H6D C6X H6F 109.5 . . ?
H6E C6X H6F 109.5 . . ?
C7X C6X H6D 109.5 . . ?
C7X C6X H6E 109.5 . . ?
C7X C6X H6F 109.5 . . ?
O3X C7X C6X 113.1(5) . . ?
O3X C7X C8X 127.1(4) . . ?
C8X C7X C6X 119.8(3) . . ?
C7X O3X Rh1 120.8(5) . . ?
C9X O4X Rh1 120.5(3) . . ?
O4X C9X C8X 126.7(4) . . ?
O4X C9X C10X 113.5(4) . . ?
C8X C9X C10X 119.8(3) . . ?
C7X C8X C9X 127.5(3) . . ?
C7X C8X H8X 116.3 . . ?
C9X C8X H8X 116.3 . . ?
C9X C10X H10D 109.5 . . ?
C9X C10X H10E 109.5 . . ?
C9X C10X H10F 109.5 . . ?
H10D C10X H10E 109.5 . . ?
H10D C10X H10F 109.5 . . ?
H10E C10X H10F 109.5 . . ?

loop_
_geom_bond_atom_site_label_1
_geom_bond_atom_site_label_2
_geom_bond_distance
_geom_bond_site_symmetry_2
_geom_bond_publ_flag
Rh1 O5 1.9943(11) . ?
Rh1 O1 2.0023(9) . ?
Rh1 O2 2.0032(11) . ?
Rh1 O6 1.9984(10) . ?
Rh1 O3 2.037(6) . ?
Rh1 O4 2.003(4) . ?
Rh1 O3X 1.964(7) . ?
Rh1 O4X 2.010(5) . ?
O5 C12 1.2792(17) . ?
O1 C2 1.2758(17) . ?
O2 C4 1.2774(19) . ?
O6 C14 1.2774(17) . ?
O3 C7 1.281(6) . ?
O4 C9 1.276(5) . ?
C2 C1 1.5057(19) . ?
C2 C3 1.398(2) . ?
C12 C13 1.398(2) . ?
C12 C11 1.505(2) . ?
C14 C13 1.399(2) . ?
C14 C15 1.509(2) . ?
C4 C3 1.395(2) . ?
C4 C5 1.507(2) . ?
C1 H1A 0.9800 . ?
C1 H1B 0.9800 . ?
C1 H1C 0.9800 . ?
C13 H13 0.9500 . ?
C3 H3 0.9500 . ?
C11 H11A 0.9800 . ?
C11 H11B 0.9800 . ?
C11 H11C 0.9800 . ?
C15 H15A 0.9800 . ?
C15 H15B 0.9800 . ?
C15 H15C 0.9800 . ?
C5 H5A 0.9800 . ?
C5 H5B 0.9800 . ?
C5 H5C 0.9800 . ?
C9 C8 1.395(4) . ?
C9 C10 1.512(4) . ?
C7 C8 1.395(4) . ?
C7 C6 1.509(4) . ?
C8 H8 0.9500 . ?
C10 H10A 0.9800 . ?
C10 H10B 0.9800 . ?
C10 H10C 0.9800 . ?
C6 H6A 0.9800 . ?
C6 H6B 0.9800 . ?
C6 H6C 0.9800 . ?
C6X H6D 0.9800 . ?
C6X H6E 0.9800 . ?
C6X H6F 0.9800 . ?
C6X C7X 1.512(5) . ?
C7X O3X 1.284(7) . ?
C7X C8X 1.394(5) . ?
O4X C9X 1.271(6) . ?
C9X C8X 1.394(5) . ?
C9X C10X 1.510(5) . ?
C8X H8X 0.9500 . ?
C10X H10D 0.9800 . ?
C10X H10E 0.9800 . ?
C10X H10F 0.9800 . ?

loop_
_geom_torsion_atom_site_label_1
_geom_torsion_atom_site_label_2
_geom_torsion_atom_site_label_3
_geom_torsion_atom_site_label_4
_geom_torsion
_geom_torsion_site_symmetry_1
_geom_torsion_site_symmetry_2
_geom_torsion_site_symmetry_3
_geom_torsion_site_symmetry_4
_geom_torsion_publ_flag
Rh1 O5 C12 C13 -0.65(19) . . . . ?
Rh1 O5 C12 C11 179.60(9) . . . . ?
Rh1 O1 C2 C1 175.98(9) . . . . ?
Rh1 O1 C2 C3 -6.20(19) . . . . ?
Rh1 O2 C4 C3 -0.6(2) . . . . ?
Rh1 O2 C4 C5 178.58(10) . . . . ?
Rh1 O6 C14 C13 -0.26(19) . . . . ?
Rh1 O6 C14 C15 178.93(9) . . . . ?
Rh1 O3 C7 C8 -0.9(6) . . . . ?
Rh1 O3 C7 C6 179.8(3) . . . . ?
Rh1 O4 C9 C8 -1.0(6) . . . . ?
Rh1 O4 C9 C10 177.0(3) . . . . ?
Rh1 O4X C9X C8X -5.1(6) . . . . ?
Rh1 O4X C9X C10X 174.1(3) . . . . ?
O5 C12 C13 C14 -2.1(2) . . . . ?
O1 C2 C3 C4 -0.1(2) . . . . ?
O2 C4 C3 C2 4.1(2) . . . . ?
O6 C14 C13 C12 2.6(2) . . . . ?
O3 C7 C8 C9 4.9(7) . . . . ?
O4 C9 C8 C7 -3.9(6) . . . . ?
C1 C2 C3 C4 177.61(14) . . . . ?
C11 C12 C13 C14 177.67(13) . . . . ?
C15 C14 C13 C12 -176.56(14) . . . . ?
C5 C4 C3 C2 -175.03(14) . . . . ?
C10 C9 C8 C7 178.2(3) . . . . ?
C6 C7 C8 C9 -175.8(4) . . . . ?
C6X C7X O3X Rh1 -177.2(3) . . . . ?
C6X C7X C8X C9X -177.0(4) . . . . ?
O3X C7X C8X C9X 1.8(7) . . . . ?
O4X C9X C8X C7X -1.0(7) . . . . ?
C8X C7X O3X Rh1 3.9(7) . . . . ?
C10X C9X C8X C7X 179.9(4) . . . . ?
